data_7150107
loop_
_publ_author_name
'Nitta, Makoto'
'Sakakida, Tsuyoshi'
'Miyabara, Hideo'
'Yamamoto, Hiroyuki'
'Naya, Shin-ichi'

_publ_section_title
;
 Novel synthesis, static and dynamic properties, and structural
 characteristics of 5-cyano[n](2,4)pyridinophane-6-ones (n= 9-6) and
 their chemical transformations.
;
_journal_issue 4
_journal_name_full 'Organic &amp; biomolecular chemistry'
_journal_page_first 638
_journal_page_last 644
_journal_paper_doi 10.1039/b416013d
_journal_volume 3
_journal_year 2005
_chemical_formula_moiety 'C12 H14 N2 O '
_chemical_formula_sum 'C12 H14 N2 O'
_chemical_formula_weight 202.26
_space_group_IT_number 61
_symmetry_cell_setting orthorhombic
_symmetry_Int_Tables_number 61
_symmetry_space_group_name_Hall '-P 2ac 2ab'
_symmetry_space_group_name_H-M 'P b c a'
_cell_angle_alpha 90
_cell_angle_beta 90
_cell_angle_gamma 90
_cell_formula_units_Z 16
_cell_length_a 9.6984(2)
_cell_length_b 16.5958(3)
_cell_length_c 25.4450(6)
_cell_measurement_reflns_used 41510
_cell_measurement_temperature 93.1
_cell_measurement_theta_max 27.5
_cell_measurement_theta_min 1.2
_cell_volume 4095.44(15)
_computing_cell_refinement PROCESS-AUTO
_computing_data_collection PROCESS-AUTO
_computing_data_reduction CrystalStructure
_computing_publication_material 'CrystalStructure Ver. 2.00'
_computing_structure_refinement CRYSTALS
_computing_structure_solution SIR92
_diffrn_detector_area_resol_mean 10.00
_diffrn_measured_fraction_theta_full 0.9996
_diffrn_measured_fraction_theta_max 0.9996
_diffrn_measurement_device_type 'Rigaku RAXIS-RAPID'
_diffrn_measurement_method \w
_diffrn_radiation_type 'Mo K\a'
_diffrn_radiation_wavelength 0.7107
_diffrn_reflns_av_R_equivalents 0.091
_diffrn_reflns_limit_h_max 12
_diffrn_reflns_limit_h_min -12
_diffrn_reflns_limit_k_max 19
_diffrn_reflns_limit_k_min -21
_diffrn_reflns_limit_l_max 33
_diffrn_reflns_limit_l_min -33
_diffrn_reflns_number 35879
_diffrn_reflns_theta_full 27.48
_diffrn_reflns_theta_max 27.48
_exptl_absorpt_coefficient_mu 0.085
_exptl_absorpt_correction_T_max 0.983
_exptl_absorpt_correction_T_min 0.983
_exptl_absorpt_correction_type
;
\y scans (North,Phillips & Matthews, 1968)
;
_exptl_absorpt_process_details '(North, Phillips & Mathews, 1968)'
_exptl_crystal_colour colorless
_exptl_crystal_density_diffrn 1.312
_exptl_crystal_density_method 'not measured'
_exptl_crystal_description prism
_exptl_crystal_size_max 0.50
_exptl_crystal_size_mid 0.20
_exptl_crystal_size_min 0.20
_refine_diff_density_max 0.85
_refine_diff_density_min -0.33
_refine_ls_extinction_method none
_refine_ls_goodness_of_fit_ref 1.184
_refine_ls_hydrogen_treatment refall
_refine_ls_number_parameters 299
_refine_ls_number_reflns 2208
_refine_ls_R_factor_gt 0.0560
_refine_ls_shift/su_max 0.0000
_refine_ls_structure_factor_coef F
_refine_ls_weighting_details 'w = 1/[0.005Fo^2^ + 1.000\s^2^(Fo)]'
_refine_ls_weighting_scheme calc
_refine_ls_wR_factor_ref 0.0980
_reflns_number_gt 2208
_reflns_number_total 5230
_reflns_threshold_expression F^2^>2.0\s(F^2^)
_cod_data_source_file b416013d.txt
_cod_data_source_block Yama_
_cod_original_cell_volume 4095.4(1)
_cod_original_sg_symbol_H-M Pbca
_cod_original_formula_sum 'C12 H14 N2 O '
_cod_database_code 7150107

loop_
_symmetry_equiv_pos_as_xyz
x,y,z
-x,-y,-z
-x+1/2,y+1/2,z
x+1/2,-y+1/2,-z
x,-y+1/2,z+1/2
-x,y+1/2,-z+1/2
-x+1/2,-y,z+1/2
x+1/2,y,-z+1/2

loop_
_atom_site_label
_atom_site_type_symbol
_atom_site_fract_x
_atom_site_fract_y
_atom_site_fract_z
_atom_site_U_iso_or_equiv
_atom_site_adp_type
_atom_site_occupancy
_atom_site_symmetry_multiplicity
_atom_site_calc_flag
_atom_site_refinement_flags
_atom_site_disorder_assembly
_atom_site_disorder_group
O1 O 1.1337(3) 0.4353(2) 0.0978(1) 0.0210(8) Uani 1.00 1 d . . .
O2 O 0.7593(4) 0.1989(2) -0.0023(1) 0.0286(9) Uani 1.00 1 d . . .
N1 N 1.2646(4) 0.3227(2) 0.1100(1) 0.018(1) Uani 1.00 1 d . . .
N2 N 0.9777(5) 0.4768(2) 0.2222(2) 0.026(1) Uani 1.00 1 d . . .
N3 N 0.6897(4) 0.0687(2) 0.0089(2) 0.019(1) Uani 1.00 1 d . . .
N4 N 0.9384(5) 0.2575(3) 0.1143(2) 0.031(1) Uani 1.00 1 d . . .
C1 C 1.3417(5) 0.2738(3) 0.1409(2) 0.018(1) Uani 1.00 1 d . . .
C2 C 1.3552(5) 0.2903(3) 0.1932(2) 0.018(1) Uani 1.00 1 d . . .
C3 C 1.2549(5) 0.3395(3) 0.2169(2) 0.018(1) Uani 1.00 1 d . . .
C4 C 1.1754(5) 0.3892(3) 0.1852(2) 0.017(1) Uani 1.00 1 d . . .
C5 C 1.1893(5) 0.3874(3) 0.1290(2) 0.016(1) Uani 1.00 1 d . . .
C6 C 1.3788(5) 0.1918(3) 0.1213(2) 0.021(1) Uani 1.00 1 d . . .
C7 C 1.2192(5) 0.3181(3) 0.2718(2) 0.020(1) Uani 1.00 1 d . . .
C8 C 1.0665(5) 0.4382(3) 0.2056(2) 0.019(1) Uani 1.00 1 d . . .
C9 C 1.2656(5) 0.1319(3) 0.1406(2) 0.023(1) Uani 1.00 1 d . . .
C10 C 1.2491(5) 0.1211(3) 0.2005(2) 0.021(1) Uani 1.00 1 d . . .
C11 C 0.6652(5) 0.0028(3) 0.0398(2) 0.021(1) Uani 1.00 1 d . . .
C12 C 0.6853(5) 0.0077(3) 0.0928(2) 0.023(1) Uani 1.00 1 d . . .
C13 C 0.7704(5) 0.0687(3) 0.1124(2) 0.019(1) Uani 1.00 1 d . . .
C14 C 0.7931(5) 0.1365(3) 0.0817(2) 0.019(1) Uani 1.00 1 d . . .
C15 C 0.7446(5) 0.1401(3) 0.0278(2) 0.021(1) Uani 1.00 1 d . . .
C16 C 0.6559(5) -0.0770(3) 0.0133(2) 0.024(1) Uani 1.00 1 d . . .
C17 C 0.8621(6) 0.0440(3) 0.1574(2) 0.026(1) Uani 1.00 1 d . . .
C18 C 0.8766(5) 0.2033(3) 0.0993(2) 0.021(1) Uani 1.00 1 d . . .
C19 C 1.1478(5) 0.1776(3) 0.2306(2) 0.021(1) Uani 1.00 1 d . . .
C20 C 1.2102(5) 0.2250(3) 0.2776(2) 0.020(1) Uani 1.00 1 d . . .
C21 C 0.9654(6) -0.0207(3) 0.1375(2) 0.032(1) Uani 1.00 1 d . . .
C22 C 0.9718(6) -0.0442(3) 0.0782(2) 0.034(2) Uani 1.00 1 d . . .
C23 C 0.8898(7) -0.1179(4) 0.0609(3) 0.046(2) Uani 1.00 1 d . . .
C24 C 0.8063(6) -0.1094(3) 0.0081(2) 0.029(1) Uani 1.00 1 d . . .
H1 H 1.2737(4) 0.3119(2) 0.0726(1) 0.022(1) Uiso 1.00 1 c . . .
H2 H 1.4115(5) 0.2542(3) 0.2178(2) 0.022(2) Uiso 1.00 1 c . . .
H3 H 1.1359(5) 0.3461(3) 0.2808(2) 0.024(2) Uiso 1.00 1 c . . .
H4 H 1.2919(5) 0.3351(3) 0.2968(2) 0.024(2) Uiso 1.00 1 c . . .
H5 H 1.1493(5) 0.2090(3) 0.3089(2) 0.024(2) Uiso 1.00 1 c . . .
H6 H 1.3062(5) 0.2070(3) 0.2829(2) 0.024(2) Uiso 1.00 1 c . . .
H7 H 1.0724(5) 0.1449(3) 0.2447(2) 0.025(2) Uiso 1.00 1 c . . .
H8 H 1.1024(5) 0.2169(3) 0.2037(2) 0.025(2) Uiso 1.00 1 c . . .
H9 H 1.3453(5) 0.1228(3) 0.2152(2) 0.025(2) Uiso 1.00 1 c . . .
H10 H 1.2143(5) 0.0668(3) 0.2052(2) 0.025(2) Uiso 1.00 1 c . . .
H11 H 1.4697(5) 0.1752(3) 0.1369(2) 0.025(2) Uiso 1.00 1 c . . .
H12 H 1.3787(5) 0.1922(3) 0.0839(2) 0.025(2) Uiso 1.00 1 c . . .
H13 H 1.1720(5) 0.1502(3) 0.1224(2) 0.028(2) Uiso 1.00 1 c . . .
H14 H 1.2840(5) 0.0781(3) 0.1304(2) 0.028(2) Uiso 1.00 1 c . . .
H15 H 0.9093(6) 0.0908(3) 0.1750(2) 0.031(2) Uiso 1.00 1 c . . .
H16 H 0.7933(6) 0.0208(3) 0.1890(2) 0.031(2) Uiso 1.00 1 c . . .
H17 H 0.6642(5) -0.0333(3) 0.1192(2) 0.027(2) Uiso 1.00 1 c . . .
H18 H 0.6755(4) 0.0740(2) -0.0277(2) 0.023(1) Uiso 1.00 1 c . . .
H19 H 0.5977(5) -0.1145(3) 0.0354(2) 0.029(2) Uiso 1.00 1 c . . .
H20 H 0.6127(5) -0.0755(3) -0.0196(2) 0.028(2) Uiso 1.00 1 c . . .
H21 H 0.8072(6) -0.1575(3) -0.0091(2) 0.035(2) Uiso 1.00 1 c . . .
H22 H 0.8672(6) -0.0775(3) -0.0191(2) 0.035(2) Uiso 1.00 1 c . . .
H23 H 1.0467(6) -0.0215(3) 0.1531(2) 0.039(2) Uiso 1.00 1 c . . .
H24 H 0.9277(6) -0.0755(3) 0.1551(2) 0.039(2) Uiso 1.00 1 c . . .
H25 H 0.8043(7) -0.1315(4) 0.0881(3) 0.055(2) Uiso 1.00 1 c . . .
H26 H 0.9633(7) -0.1635(4) 0.0501(3) 0.055(2) Uiso 1.00 1 c . . .
H27 H 1.0836(6) -0.0622(3) 0.0715(2) 0.041(2) Uiso 1.00 1 c . . .
H28 H 0.9396(6) 0.0018(3) 0.0545(2) 0.041(2) Uiso 1.00 1 c . . .

loop_
_atom_site_aniso_label
_atom_site_aniso_U_11
_atom_site_aniso_U_22
_atom_site_aniso_U_33
_atom_site_aniso_U_12
_atom_site_aniso_U_13
_atom_site_aniso_U_23
O1 0.025(2) 0.019(2) 0.019(2) 0.002(2) 0.002(1) 0.001(1)
O2 0.049(2) 0.017(2) 0.019(2) 0.001(2) -0.004(2) 0.001(1)
N1 0.020(2) 0.016(2) 0.017(2) -0.002(2) 0.005(2) -0.001(2)
N2 0.030(2) 0.024(2) 0.022(2) 0.003(2) 0.003(2) -0.002(2)
N3 0.018(2) 0.020(2) 0.018(2) 0.000(2) -0.004(2) 0.000(2)
N4 0.038(2) 0.027(2) 0.028(3) -0.009(2) -0.003(2) -0.002(2)
C1 0.012(2) 0.020(2) 0.021(3) -0.002(2) 0.002(2) 0.000(2)
C2 0.017(2) 0.017(2) 0.021(2) -0.002(2) 0.002(2) 0.003(2)
C3 0.021(2) 0.015(2) 0.018(2) -0.005(2) -0.000(2) -0.002(2)
C4 0.020(2) 0.013(2) 0.018(2) -0.004(2) 0.001(2) -0.002(2)
C5 0.015(2) 0.014(2) 0.018(2) -0.002(2) 0.003(2) 0.000(2)
C6 0.024(3) 0.020(2) 0.019(3) 0.004(2) 0.003(2) -0.002(2)
C7 0.023(2) 0.022(2) 0.016(2) -0.003(2) -0.002(2) 0.001(2)
C8 0.023(2) 0.017(2) 0.016(2) -0.001(2) -0.001(2) 0.001(2)
C9 0.031(3) 0.014(2) 0.026(3) 0.004(2) -0.001(2) -0.000(2)
C10 0.024(2) 0.016(2) 0.023(3) 0.000(2) -0.002(2) 0.000(2)
C11 0.015(2) 0.022(2) 0.026(3) -0.001(2) 0.001(2) 0.003(2)
C12 0.022(2) 0.026(2) 0.020(3) -0.002(2) 0.001(2) 0.006(2)
C13 0.018(2) 0.023(2) 0.016(2) 0.001(2) 0.004(2) -0.003(2)
C14 0.018(2) 0.019(2) 0.020(3) 0.002(2) 0.001(2) -0.005(2)
C15 0.022(2) 0.017(2) 0.024(3) 0.003(2) -0.000(2) -0.002(2)
C16 0.028(3) 0.019(2) 0.025(3) -0.006(2) -0.009(2) 0.004(2)
C17 0.035(3) 0.027(3) 0.015(3) 0.003(2) -0.007(2) -0.000(2)
C18 0.025(2) 0.022(2) 0.015(2) 0.003(2) 0.005(2) 0.001(2)
C19 0.020(2) 0.020(2) 0.021(2) -0.001(2) 0.001(2) 0.002(2)
C20 0.019(2) 0.023(2) 0.018(2) 0.003(2) 0.000(2) 0.003(2)
C21 0.040(3) 0.036(3) 0.021(3) 0.004(3) -0.014(3) 0.002(2)
C22 0.032(3) 0.026(3) 0.046(4) 0.000(2) -0.001(3) 0.005(2)
C23 0.036(3) 0.043(3) 0.058(4) 0.004(3) -0.015(3) -0.009(3)
C24 0.031(3) 0.022(2) 0.033(3) 0.001(2) -0.005(3) -0.009(2)

loop_
_atom_type_symbol
_atom_type_description
_atom_type_scat_dispersion_real
_atom_type_scat_dispersion_imag
_atom_type_scat_source
C C 0.006 0.003
;
International Tables for Crystallography
(1992, Vol. C, Tables 4.2.6.8 and 6.1.1.4)
;
H H 0.000 0.000
;
International Tables for Crystallography
(1992, Vol. C, Table 6.1.1.4)
;
O O 0.017 0.010
;
International Tables for Crystallography
(1992, Vol. C, Tables 4.2.6.8 and 6.1.1.4)
;
N N 0.011 0.006
;
International Tables for Crystallography
(1992, Vol. C, Tables 4.2.6.8 and 6.1.1.4)
;

loop_
_geom_angle_atom_site_label_1
_geom_angle_site_symmetry_1
_geom_angle_atom_site_label_2
_geom_angle_site_symmetry_2
_geom_angle_atom_site_label_3
_geom_angle_site_symmetry_3
_geom_angle
_geom_angle_publ_flag
C1 . N1 . C5 . 123.4(4) yes
C1 . N1 . H1 . 114.0(3) no
C5 . N1 . H1 . 122.3(2) no
C11 . N3 . C15 . 123.6(4) yes
C11 . N3 . H18 . 127.9(3) no
C15 . N3 . H18 . 108.5(3) no
N1 . C1 . C2 . 119.9(4) yes
N1 . C1 . C6 . 118.9(4) yes
C2 . C1 . C6 . 119.1(4) yes
C1 . C2 . C3 . 117.9(4) yes
C1 . C2 . H2 . 122.1(3) no
C3 . C2 . H2 . 116.5(3) no
C2 . C3 . C4 . 118.7(4) yes
C2 . C3 . C7 . 115.2(4) yes
C4 . C3 . C7 . 124.1(4) yes
C3 . C4 . C5 . 120.9(4) yes
C3 . C4 . C8 . 122.5(4) yes
C5 . C4 . C8 . 116.2(4) yes
O1 . C5 . N1 . 119.9(4) yes
O1 . C5 . C4 . 125.5(4) yes
N1 . C5 . C4 . 114.5(4) yes
C1 . C6 . C9 . 107.8(4) yes
C1 . C6 . H11 . 109.2(3) no
C9 . C6 . H11 . 108.6(3) no
C1 . C6 . H12 . 109.1(3) no
C9 . C6 . H12 . 108.6(3) no
H11 . C6 . H12 . 113.460 no
C3 . C7 . C20 . 109.8(4) yes
C3 . C7 . H3 . 107.7(3) no
C20 . C7 . H3 . 114.3(3) no
C3 . C7 . H4 . 111.8(3) no
C20 . C7 . H4 . 105.3(3) no
H3 . C7 . H4 . 108.040 no
N2 . C8 . C4 . 179.1(5) yes
C6 . C9 . C10 . 117.2(4) yes
C6 . C9 . H13 . 106.4(3) no
C10 . C9 . H13 . 112.0(3) no
C6 . C9 . H14 . 112.4(2) no
C10 . C9 . H14 . 100.5(2) no
H13 . C9 . H14 . 108.069 no
C9 . C10 . C19 . 118.7(4) yes
C9 . C10 . H9 . 105.6(3) no
C19 . C10 . H9 . 112.7(3) no
C9 . C10 . H10 . 105.4(2) no
C19 . C10 . H10 . 106.2(2) no
H9 . C10 . H10 . 107.618 no
N3 . C11 . C12 . 119.6(4) yes
N3 . C11 . C16 . 117.6(4) yes
C12 . C11 . C16 . 120.6(4) yes
C11 . C12 . C13 . 118.6(4) yes
C11 . C12 . H17 . 127.4(3) no
C13 . C12 . H17 . 112.5(3) no
C12 . C13 . C14 . 118.7(4) yes
C12 . C13 . C17 . 115.0(4) yes
C14 . C13 . C17 . 123.7(4) yes
C13 . C14 . C15 . 120.9(4) yes
C13 . C14 . C18 . 122.5(4) yes
C15 . C14 . C18 . 116.3(4) yes
O2 . C15 . N3 . 120.1(4) yes
O2 . C15 . C14 . 125.0(4) yes
N3 . C15 . C14 . 114.6(4) yes
C11 . C16 . C24 . 106.7(4) yes
C11 . C16 . H19 . 109.3(3) no
C24 . C16 . H19 . 110.8(3) no
C11 . C16 . H20 . 114.2(3) no
C24 . C16 . H20 . 110.6(3) no
H19 . C16 . H20 . 105.308 no
C13 . C17 . C21 . 108.7(4) yes
C13 . C17 . H15 . 113.5(3) no
C21 . C17 . H15 . 112.6(3) no
C13 . C17 . H16 . 106.8(3) no
C21 . C17 . H16 . 112.4(3) no
H15 . C17 . H16 . 102.563 no
N4 . C18 . C14 . 177.3(5) yes
C10 . C19 . C20 . 115.8(4) yes
C10 . C19 . H7 . 108.5(2) no
C20 . C19 . H7 . 106.7(2) no
C10 . C19 . H8 . 108.7(2) no
C20 . C19 . H8 . 110.7(2) no
H7 . C19 . H8 . 105.841 no
C7 . C20 . C19 . 116.9(4) yes
C7 . C20 . H5 . 111.2(3) no
C19 . C20 . H5 . 104.1(2) no
C7 . C20 . H6 . 105.1(3) no
C19 . C20 . H6 . 108.7(2) no
H5 . C20 . H6 . 110.897 no
C17 . C21 . C22 . 120.9(4) yes
C17 . C21 . H23 . 116.1(3) no
C22 . C21 . H23 . 113.3(3) no
C17 . C21 . H24 . 103.2(3) no
C22 . C21 . H24 . 101.8(3) no
H23 . C21 . H24 . 95.980 no
C21 . C22 . C23 . 117.2(5) yes
C21 . C22 . H27 . 104.4(3) no
C23 . C22 . H27 . 104.1(3) no
C21 . C22 . H28 . 111.9(3) no
C23 . C22 . H28 . 105.7(3) no
H27 . C22 . H28 . 113.599 no
C22 . C23 . C24 . 116.2(5) yes
C22 . C23 . H25 . 112.2(4) no
C24 . C23 . H25 . 99.5(3) no
C22 . C23 . H26 . 107.0(3) no
C24 . C23 . H26 . 100.6(3) no
H25 . C23 . H26 . 121.032 no
C16 . C24 . C23 . 116.1(5) yes
C16 . C24 . H21 . 110.6(2) no
C23 . C24 . H21 . 109.1(3) no
C16 . C24 . H22 . 114.0(3) no
C23 . C24 . H22 . 108.5(3) no
H21 . C24 . H22 . 96.788 no

loop_
_geom_bond_atom_site_label_1
_geom_bond_site_symmetry_1
_geom_bond_atom_site_label_2
_geom_bond_site_symmetry_2
_geom_bond_distance
_geom_bond_publ_flag
O1 . C5 . 1.247(5) yes
O2 . C15 . 1.248(5) yes
N1 . C1 . 1.357(6) yes
N1 . C5 . 1.386(6) yes
N1 . H1 . 0.971 no
N2 . C8 . 1.154(6) yes
N3 . C11 . 1.366(6) yes
N3 . C15 . 1.384(6) yes
N3 . H18 . 0.947 no
N4 . C18 . 1.146(6) yes
C1 . C2 . 1.364(6) yes
C1 . C6 . 1.493(6) yes
C2 . C3 . 1.406(6) yes
C2 . H2 . 1.024 no
C3 . C4 . 1.386(6) yes
C3 . C7 . 1.483(6) yes
C4 . C5 . 1.436(6) yes
C4 . C8 . 1.431(7) yes
C6 . C9 . 1.561(7) yes
C6 . H11 . 1.005 no
C6 . H12 . 0.951 no
C7 . C20 . 1.555(6) yes
C7 . H3 . 0.960 no
C7 . H4 . 0.990 no
C9 . C10 . 1.543(7) yes
C9 . H13 . 1.063 no
C9 . H14 . 0.946 no
C10 . C19 . 1.559(6) yes
C10 . H9 . 1.005 no
C10 . H10 . 0.970 no
C11 . C12 . 1.367(7) yes
C11 . C16 . 1.488(6) yes
C12 . C13 . 1.397(7) yes
C12 . H17 . 0.977 no
C13 . C14 . 1.387(6) yes
C13 . C17 . 1.506(7) yes
C14 . C15 . 1.452(7) yes
C14 . C18 . 1.445(7) yes
C16 . C24 . 1.561(7) yes
C16 . H19 . 1.011 no
C16 . H20 . 0.936 no
C17 . C21 . 1.554(7) yes
C17 . H15 . 1.006 no
C17 . H16 . 1.114 no
C19 . C20 . 1.553(6) yes
C19 . H7 . 0.980 no
C19 . H8 . 1.041 no
C20 . H5 . 1.028 no
C20 . H6 . 0.988 no
C21 . C22 . 1.560(8) yes
C21 . H23 . 0.883 no
C21 . H24 . 1.077 no
C22 . C23 . 1.524(8) yes
C22 . H27 . 1.137 no
C22 . H28 . 1.021 no
C23 . C24 . 1.575(8) yes
C23 . H25 . 1.102 no
C23 . H26 . 1.076 no
C24 . H21 . 0.911 no
C24 . H22 . 1.053 no

loop_
_geom_contact_atom_site_label_1
_geom_contact_site_symmetry_1
_geom_contact_atom_site_label_2
_geom_contact_site_symmetry_2
_geom_contact_distance
_geom_contact_publ_flag
O1 . O2 4_555 3.514(4) yes
O1 . N1 . 2.280(5) yes
O1 . N2 . 3.574(5) yes
O1 . N3 4_555 2.772(5) yes
O1 . N4 . 3.531(5) yes
O1 . C1 . 3.530(5) yes
O1 . C4 . 2.386(6) yes
O1 . C5 . 1.247(5) yes
O1 . C8 . 2.819(6) yes
O1 . C9 3_755 3.576(5) yes
O1 . C11 3_655 3.441(6) yes
O1 . C12 3_655 3.321(6) yes
O1 . C15 4_555 3.596(6) yes
O1 . C16 3_655 3.543(6) yes
O1 . H1 . 2.540(5) no
O1 . H14 3_755 2.635(5) no
O1 . H17 3_655 2.985(6) no
O1 . H18 4_555 1.836(5) no
O1 . H19 3_655 2.871(6) no
O1 . H20 4_555 3.069(6) no
O1 . H23 3_755 3.479(7) no
O1 . H27 3_755 2.824(7) no
O2 . N1 4_455 2.763(5) yes
O2 . N3 . 2.281(5) yes
O2 . N4 . 3.572(6) yes
O2 . C5 4_455 3.593(6) yes
O2 . C11 . 3.545(6) yes
O2 . C14 . 2.397(6) yes
O2 . C15 . 1.248(5) yes
O2 . C18 . 2.825(6) yes
O2 . C24 3_655 3.257(6) yes
O2 . H1 4_455 1.803(5) no
O2 . H12 4_455 2.987(6) no
O2 . H18 . 2.318(5) no
O2 . H19 3_655 3.526(6) no
O2 . H21 3_655 2.476(6) no
O2 . H26 2_755 3.010(8) no
O2 . H26 3_655 3.414(7) no
O2 . H27 2_755 3.250(7) no
N1 . N3 4_555 3.596(5) yes
N1 . N4 . 3.345(6) yes
N1 . C1 . 1.357(6) yes
N1 . C2 . 2.355(6) yes
N1 . C3 . 2.737(6) yes
N1 . C4 . 2.373(6) yes
N1 . C5 . 1.386(6) yes
N1 . C6 . 2.456(6) yes
N1 . C9 . 3.262(6) yes
N1 . C15 4_555 3.564(6) yes
N1 . C22 3_755 3.474(7) yes
N1 . H1 . 0.971 no
N1 . H2 . 3.295(6) no
N1 . H8 . 3.355(6) no
N1 . H11 . 3.228(6) no
N1 . H12 . 2.521(6) no
N1 . H13 . 3.018(6) no
N1 . H18 4_555 2.840(5) no
N1 . H23 3_755 3.352(7) no
N1 . H26 3_755 3.057(7) no
N1 . H27 3_755 2.603(7) no
N2 . C3 . 3.526(6) yes
N2 . C3 8_455 3.502(6) yes
N2 . C4 . 2.584(6) yes
N2 . C5 . 3.469(6) yes
N2 . C8 . 1.154(6) yes
N2 . H3 . 3.047(6) no
N2 . H4 8_455 3.002(6) no
N2 . H7 6_755 2.954(6) no
N2 . H9 3_755 2.975(6) no
N2 . H10 3_755 3.368(7) no
N2 . H10 6_755 3.017(6) no
N2 . H15 6_755 3.409(6) no
N2 . H16 3_655 2.856(7) no
N2 . H16 6_755 3.251(7) no
N2 . H17 3_655 2.965(6) no
N2 . H23 6_755 3.183(7) no
N2 . H24 6_755 3.369(7) no
N3 . C5 4_455 3.586(6) yes
N3 . C11 . 1.366(6) yes
N3 . C12 . 2.363(6) yes
N3 . C13 . 2.746(6) yes
N3 . C14 . 2.387(6) yes
N3 . C15 . 1.384(6) yes
N3 . C16 . 2.442(6) yes
N3 . C16 2_655 3.401(6) yes
N3 . C24 . 3.164(6) yes
N3 . H1 4_455 2.984(5) no
N3 . H17 . 3.285(6) no
N3 . H18 . 0.947 no
N3 . H19 . 3.239(6) no
N3 . H19 2_655 3.102(6) no
N3 . H20 . 2.610(6) no
N3 . H20 2_655 2.948(6) no
N3 . H22 . 3.059(6) no
N3 . H27 2_755 3.006(7) no
N3 . H28 . 2.906(7) no
N4 . C5 . 3.273(6) yes
N4 . C13 . 3.533(6) yes
N4 . C14 . 2.590(6) yes
N4 . C15 . 3.490(6) yes
N4 . C18 . 1.146(6) yes
N4 . C20 8_455 3.574(7) yes
N4 . H1 . 3.537(6) no
N4 . H4 8_455 2.967(7) no
N4 . H5 8_455 3.512(7) no
N4 . H6 8_455 3.032(7) no
N4 . H8 . 2.858(7) no
N4 . H13 . 2.889(7) no
N4 . H15 . 3.182(6) no
N4 . H19 3_655 2.943(6) no
N4 . H25 3_655 3.063(8) no
C1 . C2 . 1.364(6) yes
C1 . C3 . 2.374(7) yes
C1 . C4 . 2.745(6) yes
C1 . C5 . 2.415(6) yes
C1 . C6 . 1.493(6) yes
C1 . C9 . 2.468(6) yes
C1 . C10 . 3.086(6) yes
C1 . C19 . 3.359(7) yes
C1 . H1 . 1.964(6) no
C1 . H2 . 2.096(7) no
C1 . H5 8_555 3.418(6) no
C1 . H8 . 2.972(7) no
C1 . H9 . 3.139(6) no
C1 . H11 . 2.056(6) no
C1 . H12 . 2.016(6) no
C1 . H13 . 2.672(6) no
C1 . H14 . 3.305(6) no
C1 . H23 3_755 3.579(7) no
C1 . H24 3_755 3.375(7) no
C1 . H26 3_755 3.164(8) no
C1 . H27 3_755 3.326(7) no
C2 . C3 . 1.406(6) yes
C2 . C4 . 2.403(6) yes
C2 . C5 . 2.802(7) yes
C2 . C6 . 2.464(6) yes
C2 . C7 . 2.440(7) yes
C2 . C9 . 3.075(6) yes
C2 . C10 . 2.996(6) yes
C2 . C19 . 2.906(7) yes
C2 . C20 . 2.786(6) yes
C2 . H1 . 3.189(6) no
C2 . H2 . 1.024 no
C2 . H3 . 3.217(7) no
C2 . H3 8_555 2.951(7) no
C2 . H4 . 2.807(6) no
C2 . H5 8_555 3.155(6) no
C2 . H6 . 2.711(6) no
C2 . H7 8_555 3.571(6) no
C2 . H8 . 2.751(7) no
C2 . H9 . 2.837(6) no
C2 . H11 . 2.633(6) no
C2 . H12 . 3.230(6) no
C2 . H13 . 3.437(6) no
C2 . H23 3_755 3.421(7) no
C2 . H24 3_755 3.215(7) no
C3 . C4 . 1.386(6) yes
C3 . C5 . 2.456(6) yes
C3 . C7 . 1.483(6) yes
C3 . C8 . 2.470(7) yes
C3 . C19 . 2.901(6) yes
C3 . C20 . 2.487(6) yes
C3 . H2 . 2.076(6) no
C3 . H3 . 1.997(6) no
C3 . H4 . 2.066(6) no
C3 . H5 . 3.351(6) no
C3 . H6 . 2.813(6) no
C3 . H8 . 2.538(6) no
C3 . H23 3_755 3.415(7) no
C4 . C5 . 1.436(6) yes
C4 . C7 . 2.535(6) yes
C4 . C8 . 1.431(7) yes
C4 . H1 . 3.281(6) no
C4 . H2 . 3.308(6) no
C4 . H3 . 2.564(6) no
C4 . H4 . 3.185(6) no
C4 . H8 . 2.983(6) no
C4 . H10 3_755 3.177(6) no
C4 . H14 3_755 3.455(6) no
C4 . H23 3_755 3.183(7) no
C5 . C8 . 2.434(7) yes
C5 . H1 . 2.074(6) no
C5 . H8 . 3.512(6) no
C5 . H14 3_755 3.176(6) no
C5 . H18 4_555 2.660(6) no
C5 . H23 3_755 3.036(7) no
C5 . H27 3_755 2.774(7) no
C6 . C9 . 1.561(7) yes
C6 . C10 . 2.650(7) yes
C6 . C19 . 3.579(7) yes
C6 . H1 . 2.558(6) no
C6 . H2 . 2.685(7) no
C6 . H5 8_555 3.180(7) no
C6 . H8 . 3.430(7) no
C6 . H9 . 2.671(7) no
C6 . H10 . 3.379(7) no
C6 . H11 . 1.005 no
C6 . H12 . 0.951 no
C6 . H13 . 2.122(7) no
C6 . H14 . 2.111(6) no
C6 . H20 2_755 3.229(7) no
C6 . H21 2_755 3.425(7) no
C6 . H26 3_755 3.376(8) no
C7 . C8 . 3.001(7) yes
C7 . C19 . 2.649(6) yes
C7 . C20 . 1.555(6) yes
C7 . H2 . 2.547(7) no
C7 . H2 8_455 3.178(7) no
C7 . H3 . 0.960 no
C7 . H4 . 0.990 no
C7 . H5 . 2.152(6) no
C7 . H6 . 2.048(6) no
C7 . H7 . 3.282(6) no
C7 . H8 . 2.666(7) no
C7 . H16 6_755 3.510(7) no
C7 . H24 6_755 2.934(7) no
C8 . C10 3_755 3.526(6) yes
C8 . H3 . 2.540(7) no
C8 . H4 8_455 3.166(7) no
C8 . H9 3_755 3.190(6) no
C8 . H10 3_755 3.012(6) no
C8 . H14 3_755 3.340(7) no
C8 . H16 6_755 3.304(7) no
C8 . H17 3_655 3.172(7) no
C8 . H24 6_755 3.553(7) no
C9 . C10 . 1.543(7) yes
C9 . C19 . 2.669(7) yes
C9 . H1 . 3.453(6) no
C9 . H2 . 3.161(7) no
C9 . H7 . 3.252(7) no
C9 . H8 . 2.660(7) no
C9 . H9 . 2.056(7) no
C9 . H10 . 2.030(7) no
C9 . H11 . 2.109(7) no
C9 . H12 . 2.071(7) no
C9 . H13 . 1.063 no
C9 . H14 . 0.946 no
C9 . H20 2_755 3.427(7) no
C9 . H21 2_755 3.446(8) no
C9 . H22 2_755 3.469(7) no
C9 . H23 . 3.330(8) no
C10 . C19 . 1.559(6) yes
C10 . C20 . 2.638(6) yes
C10 . H2 . 2.749(6) no
C10 . H5 . 3.267(7) no
C10 . H6 . 2.595(7) no
C10 . H7 . 2.088(7) no
C10 . H7 8_555 3.453(7) no
C10 . H8 . 2.135(6) no
C10 . H9 . 1.005 no
C10 . H10 . 0.970 no
C10 . H11 . 2.829(7) no
C10 . H12 . 3.432(7) no
C10 . H13 . 2.178(7) no
C10 . H14 . 1.951(7) no
C10 . H15 . 3.397(7) no
C10 . H15 8_555 3.564(7) no
C10 . H16 8_555 3.295(7) no
C10 . H23 . 3.304(7) no
C11 . C12 . 1.367(7) yes
C11 . C13 . 2.377(7) yes
C11 . C14 . 2.756(6) yes
C11 . C15 . 2.424(6) yes
C11 . C16 . 1.488(6) yes
C11 . C22 . 3.226(7) yes
C11 . C23 . 3.008(8) yes
C11 . C24 . 2.447(7) yes
C11 . H17 . 2.108(7) no
C11 . H18 . 2.086(6) no
C11 . H18 2_655 3.554(6) no
C11 . H19 . 2.057(6) no
C11 . H20 . 2.057(7) no
C11 . H20 2_655 2.997(7) no
C11 . H21 . 3.244(7) no
C11 . H22 . 2.804(7) no
C11 . H25 . 2.880(8) no
C11 . H28 . 2.688(7) no
C12 . C13 . 1.397(7) yes
C12 . C14 . 2.396(7) yes
C12 . C15 . 2.810(7) yes
C12 . C16 . 2.481(7) yes
C12 . C17 . 2.449(7) yes
C12 . C21 . 2.982(8) yes
C12 . C22 . 2.933(8) yes
C12 . C23 . 2.989(8) yes
C12 . C24 . 3.130(7) yes
C12 . H15 . 3.315(7) no
C12 . H16 . 2.670(7) no
C12 . H17 . 0.977 no
C12 . H18 . 3.260(6) no
C12 . H19 . 2.641(7) no
C12 . H20 . 3.254(7) no
C12 . H24 . 3.153(7) no
C12 . H25 . 2.585(8) no
C12 . H28 . 2.654(8) no
C13 . C14 . 1.387(6) yes
C13 . C15 . 2.471(7) yes
C13 . C17 . 1.506(7) yes
C13 . C18 . 2.483(7) yes
C13 . C21 . 2.487(7) yes
C13 . C22 . 2.842(7) yes
C13 . C23 . 3.555(8) yes
C13 . H5 8_455 3.288(6) no
C13 . H6 8_455 3.533(7) no
C13 . H11 1_455 3.467(7) no
C13 . H15 . 2.118(7) no
C13 . H16 . 2.117(7) no
C13 . H17 . 1.988(7) no
C13 . H23 . 3.239(7) no
C13 . H24 . 3.038(7) no
C13 . H25 . 3.394(8) no
C13 . H28 . 2.468(7) no
C14 . C15 . 1.452(7) yes
C14 . C17 . 2.551(7) yes
C14 . C18 . 1.445(7) yes
C14 . C21 . 3.407(7) yes
C14 . C22 . 3.464(7) yes
C14 . H5 8_455 3.337(7) no
C14 . H11 1_455 3.496(7) no
C14 . H15 . 2.735(7) no
C14 . H16 . 3.338(7) no
C14 . H17 . 3.226(7) no
C14 . H18 . 3.182(6) no
C14 . H28 . 2.737(7) no
C15 . C18 . 2.461(7) yes
C15 . H1 4_455 2.691(6) no
C15 . H18 . 1.909(6) no
C15 . H21 3_655 3.525(7) no
C15 . H26 2_755 3.479(9) no
C15 . H27 2_755 3.290(8) no
C15 . H28 . 3.050(7) no
C16 . C22 . 3.523(7) yes
C16 . C23 . 2.661(8) yes
C16 . C24 . 1.561(7) yes
C16 . H12 2_755 3.144(7) no
C16 . H17 . 2.792(7) no
C16 . H18 . 2.720(6) no
C16 . H18 2_655 3.235(6) no
C16 . H19 . 1.011 no
C16 . H20 . 0.936 no
C16 . H21 . 2.065(7) no
C16 . H22 . 2.209(8) no
C16 . H25 . 2.552(8) no
C16 . H26 . 3.439(8) no
C16 . H28 . 3.222(7) no
C17 . C18 . 3.031(7) yes
C17 . C21 . 1.554(7) yes
C17 . C22 . 2.709(8) yes
C17 . H5 8_455 3.534(7) no
C17 . H6 8_455 3.149(7) no
C17 . H7 . 3.450(7) no
C17 . H9 8_455 3.499(7) no
C17 . H13 . 3.596(7) no
C17 . H15 . 1.006 no
C17 . H16 . 1.114 no
C17 . H17 . 2.504(7) no
C17 . H23 . 2.098(7) no
C17 . H24 . 2.084(7) no
C17 . H25 . 3.451(8) no
C17 . H27 . 3.535(8) no
C17 . H28 . 2.813(8) no
C18 . C20 8_455 3.543(7) yes
C18 . H4 8_455 3.528(7) no
C18 . H5 8_455 3.213(7) no
C18 . H6 8_455 3.074(7) no
C18 . H8 . 3.450(7) no
C18 . H13 . 3.054(7) no
C18 . H15 . 2.701(7) no
C18 . H19 3_655 3.442(7) no
C18 . H25 3_655 3.268(8) no
C18 . H28 . 3.585(7) no
C19 . C20 . 1.553(6) yes
C19 . H2 . 2.875(7) no
C19 . H2 8_455 2.931(7) no
C19 . H3 . 3.076(6) no
C19 . H4 . 3.409(6) no
C19 . H5 . 2.061(6) no
C19 . H6 . 2.092(6) no
C19 . H6 8_455 3.365(7) no
C19 . H7 . 0.980 no
C19 . H8 . 1.041 no
C19 . H9 . 2.156(7) no
C19 . H9 8_455 3.367(7) no
C19 . H10 . 2.053(6) no
C19 . H13 . 2.800(7) no
C19 . H14 . 3.312(7) no
C19 . H15 . 3.070(7) no
C19 . H16 8_555 3.600(7) no
C20 . H2 . 2.522(6) no
C20 . H2 8_455 2.939(7) no
C20 . H3 . 2.137(6) no
C20 . H4 . 2.051(6) no
C20 . H5 . 1.028 no
C20 . H6 . 0.988 no
C20 . H7 . 2.062(6) no
C20 . H8 . 2.154(6) no
C20 . H9 . 2.666(7) no
C20 . H10 . 3.206(6) no
C20 . H11 8_455 3.295(7) no
C20 . H15 8_555 3.185(7) no
C20 . H16 8_555 3.586(6) no
C21 . C22 . 1.560(8) yes
C21 . C23 . 2.632(8) yes
C21 . H3 6_745 3.190(7) no
C21 . H10 . 3.302(8) no
C21 . H13 . 3.493(7) no
C21 . H14 . 3.503(8) no
C21 . H15 . 2.152(7) no
C21 . H16 . 2.231(8) no
C21 . H17 . 2.965(8) no
C21 . H23 . 0.883 no
C21 . H24 . 1.077 no
C21 . H25 . 2.721(8) no
C21 . H26 . 3.250(8) no
C21 . H27 . 2.147(8) no
C21 . H28 . 2.159(8) no
C22 . C23 . 1.524(8) yes
C22 . C24 . 2.632(8) yes
C22 . H1 3_745 3.438(7) no
C22 . H15 . 3.384(8) no
C22 . H16 . 3.480(8) no
C22 . H17 . 3.166(8) no
C22 . H21 . 3.319(8) no
C22 . H22 . 2.732(8) no
C22 . H22 2_755 2.961(8) no
C22 . H23 . 2.074(8) no
C22 . H24 . 2.069(8) no
C22 . H25 . 2.192(8) no
C22 . H26 . 2.107(8) no
C22 . H27 . 1.137 no
C22 . H28 . 1.021 no
C22 . H28 2_755 3.553(12) no
C23 . C24 . 1.575(8) yes
C23 . H1 3_745 3.478(7) no
C23 . H17 . 2.992(9) no
C23 . H19 . 2.907(8) no
C23 . H20 . 3.452(8) no
C23 . H21 . 2.062(8) no
C23 . H22 . 2.156(9) no
C23 . H23 . 3.220(8) no
C23 . H24 . 2.523(8) no
C23 . H25 . 1.102 no
C23 . H26 . 1.076 no
C23 . H27 . 2.111(8) no
C23 . H28 . 2.051(8) no
C24 . H12 2_755 3.255(7) no
C24 . H13 2_755 3.396(7) no
C24 . H17 . 3.389(7) no
C24 . H18 . 3.420(6) no
C24 . H19 . 2.140(8) no
C24 . H20 . 2.083(7) no
C24 . H21 . 0.911 no
C24 . H22 . 1.053 no
C24 . H25 . 2.067(9) no
C24 . H26 . 2.065(8) no
C24 . H27 . 3.231(8) no
C24 . H28 . 2.543(7) no
C24 . H28 2_755 3.435(8) no
H1 . H11 . 3.381(6) no
H1 . H12 . 2.249(6) no
H1 . H13 . 3.127(6) no
H1 . H18 4_555 2.409(5) no
H1 . H21 2_755 3.129(6) no
H1 . H26 3_755 2.646(7) no
H1 . H27 3_755 2.507(6) no
H2 . H3 . 3.469(7) no
H2 . H3 8_555 2.657(6) no
H2 . H4 . 2.680(6) no
H2 . H5 . 3.523(6) no
H2 . H5 8_555 2.519(6) no
H2 . H6 . 2.098(6) no
H2 . H7 8_555 2.576(6) no
H2 . H8 . 3.083(7) no
H2 . H8 8_555 2.791(7) no
H2 . H9 . 2.276(6) no
H2 . H11 . 2.506(6) no
H2 . H12 . 3.574(7) no
H3 . H4 . 1.577 no
H3 . H5 . 2.389(6) no
H3 . H6 . 2.839(7) no
H3 . H7 . 3.517(6) no
H3 . H8 . 2.924(7) no
H3 . H16 6_755 3.077(7) no
H3 . H23 6_755 3.286(8) no
H3 . H24 6_755 2.177(7) no
H3 . H25 6_755 3.407(8) no
H4 . H5 . 2.528(7) no
H4 . H6 . 2.160(6) no
H4 . H8 . 3.582(7) no
H4 . H8 8_555 3.594(7) no
H4 . H16 6_755 3.211(7) no
H4 . H17 6_755 3.086(7) no
H4 . H24 6_755 2.870(8) no
H4 . H25 6_755 3.124(9) no
H5 . H6 . 1.660 no
H5 . H7 . 2.087(6) no
H5 . H8 . 2.718(7) no
H5 . H9 . 3.368(7) no
H5 . H9 8_455 3.334(7) no
H5 . H10 . 3.596(6) no
H5 . H11 8_455 2.290(7) no
H5 . H15 8_555 3.221(7) no
H5 . H16 8_555 3.422(7) no
H6 . H7 . 2.674(7) no
H6 . H7 8_555 2.867(7) no
H6 . H8 . 2.828(6) no
H6 . H8 8_555 2.897(7) no
H6 . H9 . 2.250(7) no
H6 . H10 . 3.181(7) no
H6 . H15 8_555 2.422(7) no
H6 . H16 8_555 3.174(7) no
H7 . H8 . 1.613 no
H7 . H9 . 2.775(7) no
H7 . H9 8_455 2.454(7) no
H7 . H10 . 2.141(6) no
H7 . H11 8_455 3.212(7) no
H7 . H13 . 3.261(7) no
H7 . H15 . 2.541(7) no
H7 . H16 8_555 3.417(7) no
H8 . H9 . 2.841(7) no
H8 . H9 8_455 3.593(7) no
H8 . H10 . 2.717(6) no
H8 . H13 . 2.443(7) no
H8 . H14 . 3.448(7) no
H8 . H15 . 2.902(7) no
H9 . H10 . 1.595 no
H9 . H11 . 2.488(7) no
H9 . H12 . 3.550(7) no
H9 . H13 . 2.934(7) no
H9 . H14 . 2.358(7) no
H9 . H15 8_555 2.910(7) no
H9 . H16 8_555 3.010(7) no
H10 . H11 . 3.522(7) no
H10 . H13 . 2.555(6) no
H10 . H14 . 2.030(7) no
H10 . H15 . 3.082(7) no
H10 . H16 8_555 2.901(7) no
H10 . H23 . 2.559(7) no
H11 . H12 . 1.636 no
H11 . H13 . 2.941(7) no
H11 . H14 . 2.422(7) no
H11 . H20 2_755 3.505(7) no
H11 . H26 3_755 3.531(8) no
H12 . H13 . 2.338(7) no
H12 . H14 . 2.414(6) no
H12 . H19 2_755 3.306(7) no
H12 . H20 2_755 2.537(7) no
H12 . H21 2_755 2.685(7) no
H12 . H22 2_755 3.469(7) no
H12 . H26 3_755 2.970(8) no
H13 . H14 . 1.628 no
H13 . H15 . 3.042(7) no
H13 . H20 2_755 3.568(7) no
H13 . H21 2_755 2.892(8) no
H13 . H22 2_755 2.917(7) no
H13 . H23 . 3.194(7) no
H14 . H20 2_755 2.992(7) no
H14 . H21 2_755 3.470(7) no
H14 . H22 2_755 3.189(7) no
H14 . H23 . 2.893(8) no
H14 . H27 . 3.384(7) no
H15 . H16 . 1.656 no
H15 . H17 . 3.450(7) no
H15 . H23 . 2.357(7) no
H15 . H24 . 2.811(7) no
H15 . H28 . 3.416(8) no
H16 . H17 . 2.351(7) no
H16 . H23 . 2.714(8) no
H16 . H24 . 2.235(7) no
H17 . H19 . 2.604(7) no
H17 . H24 . 2.802(8) no
H17 . H25 . 2.265(8) no
H17 . H28 . 3.191(8) no
H18 . H19 . 3.597(6) no
H18 . H19 2_655 2.741(6) no
H18 . H20 . 2.563(6) no
H18 . H20 2_655 3.044(6) no
H18 . H22 . 3.134(6) no
H18 . H27 2_755 2.596(7) no
H18 . H28 . 3.517(7) no
H19 . H20 . 1.549 no
H19 . H21 . 2.433(8) no
H19 . H22 . 3.022(8) no
H19 . H25 . 2.426(8) no
H20 . H20 2_655 3.47(1) no
H20 . H21 . 2.341(7) no
H20 . H22 . 2.469(7) no
H20 . H25 . 3.438(8) no
H21 . H22 . 1.472 no
H21 . H25 . 2.510(9) no
H21 . H26 . 2.137(8) no
H21 . H28 . 3.354(7) no
H22 . H25 . 2.935(9) no
H22 . H26 . 2.450(8) no
H22 . H27 . 3.127(8) no
H22 . H27 2_755 2.716(8) no
H22 . H28 . 2.394(8) no
H22 . H28 2_755 2.429(8) no
H23 . H24 . 1.462 no
H23 . H25 . 3.405(8) no
H23 . H27 . 2.212(8) no
H23 . H28 . 2.743(8) no
H24 . H25 . 2.281(8) no
H24 . H26 . 3.064(8) no
H24 . H27 . 2.619(8) no
H24 . H28 . 2.865(8) no
H25 . H26 . 1.896 no
H25 . H27 . 2.973(8) no
H25 . H28 . 2.710(8) no
H26 . H27 . 2.117(8) no
H26 . H28 . 2.755(8) no
H27 . H28 . 1.807 no
H27 . H28 2_755 3.366(12) no
H28 . H28 2_755 3.011(12) no

loop_
_geom_torsion_atom_site_label_1
_geom_torsion_site_symmetry_1
_geom_torsion_atom_site_label_2
_geom_torsion_site_symmetry_2
_geom_torsion_atom_site_label_3
_geom_torsion_site_symmetry_3
_geom_torsion_atom_site_label_4
_geom_torsion_site_symmetry_4
_geom_torsion
_geom_torsion_publ_flag
C5 . N1 . C1 . C2 . -4.3(9) yes
C5 . N1 . C1 . C6 . 159.3(6) yes
C1 . N1 . C5 . O1 . 171.8(6) yes
C1 . N1 . C5 . C4 . -12.4(9) yes
C15 . N3 . C11 . C12 . 5.1(1) yes
C15 . N3 . C11 . C16 . -158.1(6) yes
C11 . N3 . C15 . O2 . -177.3(6) yes
C11 . N3 . C15 . C14 . 8.4(9) yes
N1 . C1 . C2 . C3 . 21.2(8) yes
C6 . C1 . C2 . C3 . -142.4(6) yes
N1 . C1 . C6 . C9 . -92.0(6) yes
C2 . C1 . C6 . C9 . 71.8(8) yes
C1 . C2 . C3 . C4 . -20.6(9) yes
C1 . C2 . C3 . C7 . 144.3(6) yes
C2 . C3 . C4 . C5 . 3.5(9) yes
C2 . C3 . C4 . C8 . 176.8(6) yes
C7 . C3 . C4 . C5 . -159.9(6) yes
C7 . C3 . C4 . C8 . 13.4(1) yes
C2 . C3 . C7 . C20 . -41.0(8) yes
C4 . C3 . C7 . C20 . 123.0(7) yes
C3 . C4 . C5 . O1 . -172.0(6) yes
C3 . C4 . C5 . N1 . 12.5(9) yes
C8 . C4 . C5 . O1 . 14.3(1) yes
C8 . C4 . C5 . N1 . -161.3(6) yes
C3 . C4 . C8 . N2 . -66.5(4) yes
C5 . C4 . C8 . N2 . 107.2(4) yes
C1 . C6 . C9 . C10 . -62.6(8) yes
C3 . C7 . C20 . C19 . -37.3(8) yes
C6 . C9 . C10 . C19 . 89.6(8) yes
C9 . C10 . C19 . C20 . -125.0(7) yes
N3 . C11 . C12 . C13 . -20.5(9) yes
C16 . C11 . C12 . C13 . 142.2(6) yes
N3 . C11 . C16 . C24 . 85.4(7) yes
C12 . C11 . C16 . C24 . -77.7(8) yes
C11 . C12 . C13 . C14 . 21.7(9) yes
C11 . C12 . C13 . C17 . -140.8(6) yes
C12 . C13 . C14 . C15 . -7.9(1) yes
C12 . C13 . C14 . C18 . 178.4(6) yes
C17 . C13 . C14 . C15 . 153.0(6) yes
C17 . C13 . C14 . C18 . -20.8(1) yes
C12 . C13 . C17 . C21 . 64.4(8) yes
C14 . C13 . C17 . C21 . -97.1(8) yes
C13 . C14 . C15 . O2 . 179.2(6) yes
C13 . C14 . C15 . N3 . -6.7(9) yes
C18 . C14 . C15 . O2 . -6.6(1) yes
C18 . C14 . C15 . N3 . 167.4(6) yes
C13 . C14 . C18 . N4 . -84.7(1) yes
C15 . C14 . C18 . N4 . 101.2(1) yes
C11 . C16 . C24 . C23 . 57.3(8) yes
C13 . C17 . C21 . C22 . 5.6(9) yes
C10 . C19 . C20 . C7 . 113.4(7) yes
C17 . C21 . C22 . C23 . -95.8(9) yes
C21 . C22 . C23 . C24 . 136.7(8) yes
C22 . C23 . C24 . C16 . -89.5(9) yes

loop_
_cod_related_entry_id
_cod_related_entry_database
_cod_related_entry_code
1 ChemSpider 9910537
